data_7052127
loop_
_publ_author_name
'Ngong Kodiah Beyeh'
'Jukka Aumanen'
'Antti \%Ahman'
'Minna Luostarinen'
'Heidi Mansikkam\"aki'
'Maija Nissinen'
'Jouko Korppi-Tommola'
'Kari Rissanen'

_publ_section_title
;
 Dansylated resorcinarenes
;
_journal_issue 3
_journal_name_full 'New Journal of Chemistry'
_journal_page_first 370
_journal_paper_doi 10.1039/b615772f
_journal_volume 31
_journal_year 2007
_chemical_formula_moiety 'C88 H92 N4 O16 S4, C Cl3, C H1.5 N0.5'
_chemical_formula_sum 'C90 H93.5 Cl3 N4.5 O16 S4'
_chemical_formula_weight 1721.35
_chemical_name_systematic
;
?
;
_space_group_IT_number 2
_symmetry_cell_setting triclinic
_symmetry_space_group_name_Hall '-P 1'
_symmetry_space_group_name_H-M 'P -1'
_atom_sites_solution_hydrogens geom
_atom_sites_solution_primary direct
_atom_sites_solution_secondary difmap
_audit_creation_method SHELXL-97
_cell_angle_alpha 83.540(3)
_cell_angle_beta 76.736(3)
_cell_angle_gamma 71.072(2)
_cell_formula_units_Z 2
_cell_length_a 16.2474(7)
_cell_length_b 16.2674(7)
_cell_length_c 20.5931(7)
_cell_measurement_temperature 173.0(1)
_cell_volume 5006.9(4)
_computing_cell_refinement Denzo-SMN
_computing_data_collection Collect
_computing_data_reduction Denzo-SMN
_computing_structure_refinement 'SHELXL-97 (Sheldrick, 1997)'
_computing_structure_solution 'SHELXL-97 (Sheldrick, 1997)'
_diffrn_ambient_temperature 173.0(1)
_diffrn_measured_fraction_theta_full 0.992
_diffrn_measured_fraction_theta_max 0.992
_diffrn_measurement_device_type 'Nonius Kappa CCD'
_diffrn_measurement_method 'rotation in phi and omega, 2.0 deg.'
_diffrn_radiation_monochromator graphite
_diffrn_radiation_source 'fine-focus sealed tube'
_diffrn_radiation_type MoK\a
_diffrn_radiation_wavelength 0.71073
_diffrn_reflns_av_R_equivalents 0.1413
_diffrn_reflns_av_sigmaI/netI 0.2603
_diffrn_reflns_limit_h_max 18
_diffrn_reflns_limit_h_min -18
_diffrn_reflns_limit_k_max 18
_diffrn_reflns_limit_k_min -18
_diffrn_reflns_limit_l_max 23
_diffrn_reflns_limit_l_min -23
_diffrn_reflns_number 31628
_diffrn_reflns_theta_full 24.45
_diffrn_reflns_theta_max 24.45
_diffrn_reflns_theta_min 3.69
_exptl_absorpt_coefficient_mu 0.234
_exptl_absorpt_correction_T_max 0.9770
_exptl_absorpt_correction_T_min 0.9547
_exptl_absorpt_correction_type none
_exptl_crystal_colour yellow
_exptl_crystal_density_diffrn 1.147
_exptl_crystal_density_method 'not measured'
_exptl_crystal_description block
_exptl_crystal_F_000 1816
_exptl_crystal_size_max 0.20
_exptl_crystal_size_mid 0.10
_exptl_crystal_size_min 0.10
_refine_diff_density_max 1.058
_refine_diff_density_min -0.807
_refine_diff_density_rms 0.117
_refine_ls_extinction_method none
_refine_ls_goodness_of_fit_ref 1.024
_refine_ls_hydrogen_treatment constr
_refine_ls_matrix_type full
_refine_ls_number_parameters 1042
_refine_ls_number_reflns 16391
_refine_ls_number_restraints 1
_refine_ls_restrained_S_all 1.024
_refine_ls_R_factor_all 0.2545
_refine_ls_R_factor_gt 0.1274
_refine_ls_shift/su_max 0.000
_refine_ls_shift/su_mean 0.000
_refine_ls_structure_factor_coef Fsqd
_refine_ls_weighting_details 'calc w=1/[\s^2^(Fo^2^)+(0.2000P)^2^+0.0000P] where P=(Fo^2^+2Fc^2^)/3'
_refine_ls_weighting_scheme calc
_refine_ls_wR_factor_gt 0.3377
_refine_ls_wR_factor_ref 0.3917
_reflns_number_gt 6033
_reflns_number_total 16391
_reflns_threshold_expression >2sigma(I)
_cod_data_source_file b615772f.txt
_cod_data_source_block 2
_cod_original_cell_volume 5006.9(3)
_cod_original_formula_sum 'C90 H93.50 Cl3 N4.50 O16 S4'
_cod_database_code 7052127

loop_
_symmetry_equiv_pos_as_xyz
'x, y, z'
'-x, -y, -z'

loop_
_atom_site_label
_atom_site_type_symbol
_atom_site_fract_x
_atom_site_fract_y
_atom_site_fract_z
_atom_site_U_iso_or_equiv
_atom_site_adp_type
_atom_site_occupancy
_atom_site_symmetry_multiplicity
_atom_site_calc_flag
_atom_site_refinement_flags
_atom_site_disorder_assembly
_atom_site_disorder_group
C1 C -0.1392(6) 0.7395(6) 0.5960(4) 0.024(2) Uani 1 1 d . . .
C2 C -0.0479(6) 0.7304(6) 0.5851(5) 0.029(2) Uani 1 1 d . . .
H2 H -0.0149 0.6953 0.6163 0.034 Uiso 1 1 calc R . .
C3 C -0.0026(6) 0.7704(6) 0.5306(4) 0.024(2) Uani 1 1 d . . .
C4 C -0.0529(6) 0.8187(6) 0.4848(4) 0.020(2) Uani 1 1 d . . .
C5 C -0.1425(7) 0.8336(6) 0.4923(4) 0.031(2) Uani 1 1 d . . .
H5 H -0.1752 0.8690 0.4610 0.037 Uiso 1 1 calc R . .
C6 C -0.1840(6) 0.7928(6) 0.5501(5) 0.027(2) Uani 1 1 d . . .
C7 C 0.0923(6) 0.7651(6) 0.5248(4) 0.029(2) Uani 1 1 d . . .
H7 H 0.1193 0.7690 0.4762 0.035 Uiso 1 1 calc R . .
C8 C 0.1454(6) 0.6791(6) 0.5535(4) 0.020(2) Uani 1 1 d . . .
C9 C 0.1793(6) 0.6688(6) 0.6105(4) 0.029(2) Uani 1 1 d . . .
H9 H 0.1645 0.7186 0.6361 0.035 Uiso 1 1 calc R . .
C10 C 0.2333(6) 0.5909(6) 0.6333(4) 0.025(2) Uani 1 1 d . . .
C11 C 0.2555(6) 0.5173(6) 0.5943(5) 0.030(2) Uani 1 1 d . . .
C12 C 0.2193(6) 0.5248(6) 0.5385(4) 0.029(2) Uani 1 1 d . . .
H12 H 0.2311 0.4751 0.5136 0.034 Uiso 1 1 calc R . .
C13 C 0.1673(6) 0.6025(6) 0.5195(4) 0.024(2) Uani 1 1 d . . .
C14 C 0.2686(6) 0.5797(6) 0.6969(4) 0.026(2) Uani 1 1 d . . .
H14 H 0.3334 0.5467 0.6851 0.031 Uiso 1 1 calc R . .
C15 C 0.2257(6) 0.5233(6) 0.7507(4) 0.032(2) Uani 1 1 d . . .
C16 C 0.1357(6) 0.5263(6) 0.7585(4) 0.029(2) Uani 1 1 d . . .
H16 H 0.1023 0.5623 0.7279 0.035 Uiso 1 1 calc R . .
C17 C 0.0946(6) 0.4811(6) 0.8068(4) 0.025(2) Uani 1 1 d . . .
C18 C 0.1468(6) 0.4285(6) 0.8509(4) 0.031(2) Uani 1 1 d . . .
C19 C 0.2338(6) 0.4220(6) 0.8476(4) 0.029(2) Uani 1 1 d . . .
H19 H 0.2670 0.3856 0.8781 0.034 Uiso 1 1 calc R . .
C20 C 0.2707(6) 0.4716(6) 0.7971(4) 0.028(2) Uani 1 1 d . . .
C21 C -0.0028(6) 0.4862(7) 0.8155(4) 0.029(2) Uani 1 1 d . . .
H21 H -0.0068 0.4268 0.8308 0.034 Uiso 1 1 calc R . .
C22 C -0.0385(5) 0.5096(6) 0.7505(4) 0.020(2) Uani 1 1 d . . .
C23 C -0.0905(6) 0.5918(6) 0.7337(4) 0.024(2) Uani 1 1 d . . .
H23 H -0.1034 0.6378 0.7627 0.029 Uiso 1 1 calc R . .
C24 C -0.1247(5) 0.6093(5) 0.6751(4) 0.019(2) Uani 1 1 d . . .
C25 C -0.1046(6) 0.5426(6) 0.6343(4) 0.024(2) Uani 1 1 d . . .
C26 C -0.0493(6) 0.4579(6) 0.6482(4) 0.028(2) Uani 1 1 d . . .
H26 H -0.0343 0.4128 0.6179 0.033 Uiso 1 1 calc R . .
C27 C -0.0178(5) 0.4426(5) 0.7066(4) 0.021(2) Uani 1 1 d . . .
C28 C -0.1840(6) 0.7009(6) 0.6574(4) 0.024(2) Uani 1 1 d . . .
H28 H -0.2373 0.6925 0.6461 0.028 Uiso 1 1 calc R . .
C29 C 0.0951(6) 0.8455(6) 0.5573(4) 0.026(2) Uani 1 1 d . . .
H29A H 0.0517 0.8981 0.5420 0.032 Uiso 1 1 calc R . .
H29B H 0.0765 0.8388 0.6064 0.032 Uiso 1 1 calc R . .
C30 C 0.1880(6) 0.8590(6) 0.5408(5) 0.031(2) Uani 1 1 d . . .
H30A H 0.2333 0.8040 0.5504 0.037 Uiso 1 1 calc R . .
H30B H 0.2032 0.8748 0.4927 0.037 Uiso 1 1 calc R . .
C31 C 0.1891(8) 0.9302(9) 0.5819(7) 0.081(5) Uani 1 1 d . . .
H31A H 0.1375 0.9814 0.5788 0.121 Uiso 1 1 calc R . .
H31B H 0.2438 0.9457 0.5648 0.121 Uiso 1 1 calc R . .
H31C H 0.1866 0.9094 0.6287 0.121 Uiso 1 1 calc R . .
C32 C 0.2617(7) 0.6673(7) 0.7266(5) 0.041(3) Uani 1 1 d . . .
H32A H 0.1998 0.7065 0.7308 0.049 Uiso 1 1 calc R . .
H32B H 0.2747 0.6548 0.7719 0.049 Uiso 1 1 calc R . .
C33 C 0.3227(8) 0.7127(7) 0.6856(6) 0.051(3) Uani 1 1 d . . .
H33A H 0.3003 0.7746 0.6972 0.061 Uiso 1 1 calc R . .
H33B H 0.3215 0.7105 0.6380 0.061 Uiso 1 1 calc R . .
C34 C 0.4173(10) 0.6759(9) 0.6941(7) 0.083(4) Uani 1 1 d . . .
H34A H 0.4208 0.6866 0.7391 0.124 Uiso 1 1 calc R . .
H34B H 0.4547 0.7040 0.6611 0.124 Uiso 1 1 calc R . .
H34C H 0.4383 0.6132 0.6876 0.124 Uiso 1 1 calc R . .
C35 C -0.0596(6) 0.5482(6) 0.8732(4) 0.022(2) Uani 1 1 d . . .
H35A H -0.0288 0.5341 0.9112 0.026 Uiso 1 1 calc R . .
H35B H -0.0633 0.6088 0.8575 0.026 Uiso 1 1 calc R . .
C36 C -0.1521(7) 0.5426(7) 0.8975(5) 0.043(3) Uani 1 1 d . . .
H36A H -0.1861 0.5660 0.8617 0.052 Uiso 1 1 calc R . .
H36B H -0.1488 0.4806 0.9061 0.052 Uiso 1 1 calc R . .
C37 C -0.2008(8) 0.5902(11) 0.9589(6) 0.088(5) Uani 1 1 d . . .
H37A H -0.1944 0.5501 0.9979 0.132 Uiso 1 1 calc R . .
H37B H -0.2639 0.6151 0.9571 0.132 Uiso 1 1 calc R . .
H37C H -0.1764 0.6370 0.9622 0.132 Uiso 1 1 calc R . .
C38 C -0.2194(6) 0.7640(6) 0.7139(4) 0.034(2) Uani 1 1 d . . .
H38A H -0.1692 0.7618 0.7345 0.041 Uiso 1 1 calc R . .
H38B H -0.2410 0.8236 0.6944 0.041 Uiso 1 1 calc R . .
C39 C -0.2912(9) 0.7490(9) 0.7671(6) 0.071(4) Uani 1 1 d . . .
H39A H -0.2959 0.7806 0.8068 0.085 Uiso 1 1 calc R . .
H39B H -0.2758 0.6862 0.7799 0.085 Uiso 1 1 calc R . .
C40 C -0.3825(8) 0.7787(12) 0.7464(7) 0.104(6) Uani 1 1 d . . .
H40A H -0.4044 0.8424 0.7432 0.156 Uiso 1 1 calc R . .
H40B H -0.4249 0.7571 0.7800 0.156 Uiso 1 1 calc R . .
H40C H -0.3762 0.7555 0.7030 0.156 Uiso 1 1 calc R . .
C41 C 0.1342(6) 0.8072(6) 0.3460(4) 0.028(2) Uani 1 1 d . . .
C42 C 0.1728(6) 0.8711(6) 0.3558(4) 0.032(2) Uani 1 1 d . . .
C43 C 0.1241(6) 0.9586(6) 0.3677(4) 0.029(2) Uani 1 1 d . . .
H43 H 0.0617 0.9795 0.3700 0.034 Uiso 1 1 calc R . .
C44 C 0.1715(9) 1.0144(8) 0.3761(5) 0.054(3) Uani 1 1 d . . .
H44 H 0.1409 1.0745 0.3821 0.064 Uiso 1 1 calc R . .
C45 C 0.2611(8) 0.9836(10) 0.3757(6) 0.066(4) Uani 1 1 d . . .
H45 H 0.2901 1.0223 0.3841 0.079 Uiso 1 1 calc R . .
C46 C 0.3095(8) 0.8991(9) 0.3635(5) 0.053(3) Uani 1 1 d . . .
C47 C 0.2695(7) 0.8389(7) 0.3514(5) 0.039(3) Uani 1 1 d . . .
C48 C 0.3153(8) 0.7562(9) 0.3336(5) 0.060(3) Uani 1 1 d . . .
H48 H 0.3782 0.7380 0.3282 0.072 Uiso 1 1 calc R . .
C49 C 0.2749(7) 0.6953(7) 0.3228(5) 0.046(3) Uani 1 1 d . . .
H49 H 0.3098 0.6381 0.3100 0.055 Uiso 1 1 calc R . .
C50 C 0.1838(7) 0.7214(7) 0.3312(5) 0.041(3) Uani 1 1 d . . .
H50 H 0.1547 0.6808 0.3269 0.050 Uiso 1 1 calc R . .
C51 C 0.4438(9) 0.9371(11) 0.3471(8) 0.106(6) Uani 1 1 d . . .
H51A H 0.4206 0.9773 0.3838 0.159 Uiso 1 1 calc R . .
H51B H 0.4293 0.9686 0.3057 0.159 Uiso 1 1 calc R . .
H51C H 0.5085 0.9125 0.3417 0.159 Uiso 1 1 calc R . .
C52 C 0.4278(9) 0.8061(12) 0.4207(8) 0.100(6) Uani 1 1 d . . .
H52A H 0.4216 0.8392 0.4594 0.150 Uiso 1 1 calc R . .
H52B H 0.4892 0.7681 0.4086 0.150 Uiso 1 1 calc R . .
H52C H 0.3874 0.7708 0.4317 0.150 Uiso 1 1 calc R . .
C53 C -0.2988(6) 0.7913(6) 0.4405(4) 0.031(2) Uani 1 1 d . . .
C54 C -0.3301(6) 0.8793(6) 0.4166(4) 0.024(2) Uani 1 1 d . . .
C55 C -0.3817(6) 0.9500(6) 0.4592(4) 0.025(2) Uani 1 1 d . . .
H55 H -0.3945 0.9403 0.5062 0.031 Uiso 1 1 calc R . .
C56 C -0.4124(6) 1.0323(7) 0.4309(5) 0.035(3) Uani 1 1 d . . .
H56 H -0.4477 1.0790 0.4589 0.042 Uiso 1 1 calc R . .
C57 C -0.3921(7) 1.0486(7) 0.3605(5) 0.037(3) Uani 1 1 d . . .
H57 H -0.4154 1.1056 0.3422 0.045 Uiso 1 1 calc R . .
C58 C -0.3397(7) 0.9835(7) 0.3191(4) 0.036(3) Uani 1 1 d . . .
C59 C -0.3106(6) 0.8967(6) 0.3465(4) 0.027(2) Uani 1 1 d . . .
C60 C -0.2655(6) 0.8282(7) 0.3037(5) 0.039(3) Uani 1 1 d . . .
H60 H -0.2533 0.8398 0.2568 0.047 Uiso 1 1 calc R . .
C61 C -0.2380(7) 0.7425(7) 0.3295(5) 0.039(3) Uani 1 1 d . . .
H61 H -0.2096 0.6961 0.2999 0.046 Uiso 1 1 calc R . .
C62 C -0.2523(7) 0.7244(7) 0.3995(5) 0.038(3) Uani 1 1 d . . .
H62 H -0.2300 0.6669 0.4172 0.046 Uiso 1 1 calc R . .
C63 C -0.3742(13) 1.0776(15) 0.2185(9) 0.142(6) Uani 1 1 d . . .
H63A H -0.4366 1.0818 0.2368 0.213 Uiso 1 1 calc R . .
H63B H -0.3620 1.0747 0.1699 0.213 Uiso 1 1 calc R . .
H63C H -0.3624 1.1289 0.2302 0.213 Uiso 1 1 calc R . .
C64 C -0.2205(10) 0.9934(13) 0.2285(7) 0.110(4) Uani 1 1 d . . .
H64A H -0.2130 1.0429 0.2469 0.164 Uiso 1 1 calc R . .
H64B H -0.2026 0.9964 0.1797 0.164 Uiso 1 1 calc R . .
H64C H -0.1834 0.9391 0.2462 0.164 Uiso 1 1 calc R . .
C65 C 0.0260(7) 0.2653(6) 0.9090(5) 0.038(3) Uani 1 1 d . . .
C66 C -0.0434(7) 0.2964(7) 0.9667(5) 0.040(3) Uani 1 1 d . . .
C67 C -0.0376(8) 0.3388(8) 1.0185(5) 0.057(3) Uani 1 1 d . . .
H67 H 0.0166 0.3497 1.0179 0.068 Uiso 1 1 calc R . .
C68 C -0.1078(8) 0.3662(9) 1.0713(5) 0.064(4) Uani 1 1 d . . .
H68 H -0.1007 0.3928 1.1075 0.077 Uiso 1 1 calc R . .
C69 C -0.1885(9) 0.3550(10) 1.0719(6) 0.079(5) Uani 1 1 d . . .
H69 H -0.2365 0.3746 1.1086 0.095 Uiso 1 1 calc R . .
C70 C -0.2011(9) 0.3169(10) 1.0216(7) 0.077(4) Uani 1 1 d . . .
C71 C -0.1251(9) 0.2808(8) 0.9663(5) 0.060(4) Uani 1 1 d . . .
C72 C -0.1369(9) 0.2465(10) 0.9110(6) 0.078(5) Uani 1 1 d . . .
H72 H -0.1937 0.2429 0.9098 0.094 Uiso 1 1 calc R . .
C73 C -0.0671(11) 0.2181(9) 0.8583(6) 0.076(4) Uani 1 1 d . . .
H73 H -0.0734 0.1883 0.8235 0.091 Uiso 1 1 calc R . .
C74 C 0.0110(9) 0.2330(7) 0.8563(5) 0.051(3) Uani 1 1 d . . .
H74 H 0.0563 0.2204 0.8171 0.061 Uiso 1 1 calc R . .
C75 C -0.2735(11) 0.2082(11) 1.0454(9) 0.142(6) Uani 1 1 d . . .
H75A H -0.2220 0.1698 1.0165 0.213 Uiso 1 1 calc R . .
H75B H -0.3270 0.1934 1.0443 0.213 Uiso 1 1 calc R . .
H75C H -0.2640 0.2010 1.0913 0.213 Uiso 1 1 calc RD . .
C76 C -0.3618(9) 0.3489(11) 1.0709(7) 0.110(4) Uani 1 1 d . . .
H76A H -0.3675 0.3079 1.1091 0.164 Uiso 1 1 calc RD . .
H76B H -0.4160 0.3667 1.0528 0.164 Uiso 1 1 calc R . .
H76C H -0.3529 0.4002 1.0854 0.164 Uiso 1 1 calc R . .
C77 C 0.4326(6) 0.2998(7) 0.8110(4) 0.032(2) Uani 1 1 d . . .
C78 C 0.4389(7) 0.2936(7) 0.8801(5) 0.042(3) Uani 1 1 d . . .
C79 C 0.4553(7) 0.3599(8) 0.9088(5) 0.046(3) Uani 1 1 d . . .
H79 H 0.4628 0.4104 0.8833 0.056 Uiso 1 1 calc R . .
C80 C 0.4604(8) 0.3480(9) 0.9780(6) 0.064(4) Uani 1 1 d . . .
H80 H 0.4691 0.3927 0.9990 0.077 Uiso 1 1 calc R . .
C81 C 0.4532(9) 0.2751(13) 1.0144(7) 0.087(5) Uani 1 1 d . . .
H81 H 0.4602 0.2676 1.0594 0.104 Uiso 1 1 calc R . .
C82 C 0.4342(9) 0.2070(10) 0.9836(7) 0.077(5) Uani 1 1 d . . .
C83 C 0.4296(7) 0.2166(8) 0.9179(5) 0.050(3) Uani 1 1 d . . .
C84 C 0.4156(9) 0.1506(8) 0.8837(7) 0.062(4) Uani 1 1 d . . .
H84 H 0.4110 0.0982 0.9075 0.074 Uiso 1 1 calc R . .
C85 C 0.4090(8) 0.1611(8) 0.8208(7) 0.064(4) Uani 1 1 d . . .
H85 H 0.3984 0.1174 0.8000 0.077 Uiso 1 1 calc R . .
C86 C 0.4179(7) 0.2379(8) 0.7839(6) 0.051(3) Uani 1 1 d . . .
H86 H 0.4131 0.2448 0.7383 0.061 Uiso 1 1 calc R . .
C87 C 0.4735(12) 0.1019(12) 1.0772(8) 0.137(8) Uani 1 1 d . . .
H87A H 0.5327 0.1094 1.0645 0.205 Uiso 1 1 calc R . .
H87B H 0.4794 0.0407 1.0900 0.205 Uiso 1 1 calc R . .
H87C H 0.4384 0.1381 1.1150 0.205 Uiso 1 1 calc R . .
C88 C 0.3368(12) 0.1254(12) 1.0399(9) 0.138(8) Uani 1 1 d . . .
H88A H 0.3008 0.1738 1.0687 0.206 Uiso 1 1 calc R . .
H88B H 0.3362 0.0702 1.0644 0.206 Uiso 1 1 calc R . .
H88C H 0.3120 0.1302 1.0000 0.206 Uiso 1 1 calc R . .
N4 N 0.4047(6) 0.8691(8) 0.3617(6) 0.070(3) Uani 1 1 d . . .
N6 N -0.3147(7) 0.9963(8) 0.2476(5) 0.073(2) Uani 1 1 d . . .
N18 N -0.2858(7) 0.3071(8) 1.0194(5) 0.073(2) Uani 1 1 d . . .
N20 N 0.4286(8) 0.1283(8) 1.0201(6) 0.086(4) Uani 1 1 d . . .
O4 O -0.0140(4) 0.8674(4) 0.4317(3) 0.0265(15) Uani 1 1 d . . .
O6 O -0.2786(4) 0.8157(4) 0.5605(3) 0.0242(14) Uani 1 1 d . . .
O11 O 0.3072(5) 0.4369(4) 0.6101(3) 0.0400(18) Uani 1 1 d . . .
H11 H 0.3299 0.4398 0.6422 0.060 Uiso 1 1 calc R . .
O13 O 0.1327(5) 0.6135(4) 0.4606(3) 0.0428(18) Uani 1 1 d . . .
H13 H 0.1270 0.5664 0.4525 0.064 Uiso 1 1 calc R . .
O18 O 0.1049(4) 0.3818(4) 0.9049(3) 0.0302(16) Uani 1 1 d . . .
O20 O 0.3599(4) 0.4687(4) 0.7969(3) 0.0319(16) Uani 1 1 d . . .
O25 O -0.1325(4) 0.5473(4) 0.5757(3) 0.0323(16) Uani 1 1 d . . .
H25 H -0.1672 0.5974 0.5700 0.049 Uiso 1 1 calc R . .
O27 O 0.0347(5) 0.3614(4) 0.7239(3) 0.0376(17) Uani 1 1 d . . .
H27 H 0.0422 0.3265 0.6944 0.056 Uiso 1 1 calc R . .
O41 O -0.0137(4) 0.9047(4) 0.3173(3) 0.0336(12) Uani 1 1 d . . .
O42 O -0.0068(4) 0.7554(4) 0.3575(3) 0.0341(17) Uani 1 1 d . . .
O61 O -0.4134(4) 0.7936(4) 0.5543(3) 0.0376(17) Uani 1 1 d . . .
O62 O -0.2781(4) 0.6719(4) 0.5349(3) 0.0336(12) Uani 1 1 d . . .
O181 O 0.1629(5) 0.2448(5) 0.9617(3) 0.053(2) Uani 1 1 d . . .
O182 O 0.1872(5) 0.2500(5) 0.8406(3) 0.051(2) Uani 1 1 d . . .
O201 O 0.5163(4) 0.4142(5) 0.7644(4) 0.051(2) Uani 1 1 d . . .
O202 O 0.4235(4) 0.3824(5) 0.6978(3) 0.046(2) Uani 1 1 d . . .
S4 S 0.01807(16) 0.83263(16) 0.35795(11) 0.0306(6) Uani 1 1 d . . .
S6 S -0.32194(16) 0.76202(16) 0.52564(12) 0.0299(6) Uani 1 1 d . . .
S18 S 0.13061(18) 0.27839(18) 0.90310(12) 0.0407(7) Uani 1 1 d . . .
S20 S 0.43945(17) 0.39258(18) 0.76017(13) 0.0394(7) Uani 1 1 d . . .
C96 C -0.3480(15) 0.4652(15) 0.8211(11) 0.047(6) Uiso 0.50 1 d P A 1
Cl1 Cl -0.2657(6) 0.4941(6) 0.7629(4) 0.078(2) Uiso 0.50 1 d P A 1
Cl2 Cl -0.4177(5) 0.5708(5) 0.8434(3) 0.180(3) Uiso 0.50 1 d P A 1
Cl3 Cl -0.3285(7) 0.4214(6) 0.8963(5) 0.113(3) Uiso 0.50 1 d P A 1
C96B C -0.352(2) 0.5019(19) 0.7780(14) 0.078(8) Uiso 0.50 1 d P B 2
Cl1B Cl -0.2389(6) 0.4468(6) 0.7839(4) 0.084(2) Uiso 0.50 1 d P B 2
Cl2B Cl -0.4177(5) 0.5708(5) 0.8434(3) 0.180(3) Uiso 0.50 1 d P B 2
Cl3B Cl -0.3462(8) 0.5561(7) 0.6978(5) 0.133(4) Uiso 0.50 1 d P B 2
N90 N -0.0002(16) 1.0601(15) 0.2221(11) 0.078(7) Uiso 0.50 1 d P . .
C91 C -0.046(2) 1.109(2) 0.1860(15) 0.089(9) Uiso 0.50 1 d P . .
C92 C -0.0880(15) 1.1588(15) 0.1470(10) 0.050(6) Uiso 0.50 1 d P . .
H92A H -0.0775 1.2153 0.1442 0.074 Uiso 0.50 1 calc PR . .
H92B H -0.1515 1.1666 0.1632 0.074 Uiso 0.50 1 calc PR . .
H92C H -0.0685 1.1342 0.1028 0.074 Uiso 0.50 1 calc PR . .

loop_
_atom_site_aniso_label
_atom_site_aniso_U_11
_atom_site_aniso_U_22
_atom_site_aniso_U_33
_atom_site_aniso_U_23
_atom_site_aniso_U_13
_atom_site_aniso_U_12
C1 0.020(6) 0.015(5) 0.039(5) 0.000(4) -0.011(4) -0.005(4)
C2 0.022(6) 0.027(6) 0.047(6) -0.002(5) -0.020(5) -0.013(5)
C3 0.012(5) 0.028(6) 0.032(5) -0.009(4) -0.002(4) -0.006(4)
C4 0.015(5) 0.023(5) 0.023(5) -0.011(4) -0.004(4) -0.005(4)
C5 0.038(7) 0.040(6) 0.026(5) 0.002(4) -0.009(5) -0.025(5)
C6 0.013(5) 0.026(6) 0.045(6) -0.020(5) -0.010(4) -0.001(4)
C7 0.021(6) 0.028(6) 0.031(5) -0.005(4) -0.005(4) 0.004(5)
C8 0.014(5) 0.029(6) 0.024(5) -0.013(4) -0.006(4) -0.008(4)
C9 0.021(6) 0.026(6) 0.031(5) -0.005(4) 0.000(4) 0.002(5)
C10 0.009(5) 0.039(6) 0.031(5) -0.004(4) -0.003(4) -0.012(5)
C11 0.022(6) 0.026(6) 0.045(6) -0.022(5) -0.010(5) -0.004(5)
C12 0.024(6) 0.030(6) 0.030(5) -0.013(4) -0.002(4) -0.004(5)
C13 0.015(5) 0.032(6) 0.029(5) -0.009(4) -0.015(4) -0.002(5)
C14 0.026(6) 0.029(6) 0.027(5) -0.002(4) -0.001(4) -0.017(5)
C15 0.030(6) 0.037(6) 0.036(6) -0.019(5) -0.010(5) -0.012(5)
C16 0.022(6) 0.041(6) 0.026(5) -0.006(4) -0.008(4) -0.008(5)
C17 0.021(5) 0.044(6) 0.014(4) 0.001(4) -0.007(4) -0.012(5)
C18 0.030(6) 0.028(6) 0.025(5) -0.007(4) 0.017(4) -0.006(5)
C19 0.010(5) 0.040(6) 0.040(6) -0.011(5) -0.015(4) -0.004(5)
C20 0.028(6) 0.040(6) 0.026(5) -0.006(4) -0.012(4) -0.017(5)
C21 0.019(5) 0.054(7) 0.020(5) -0.004(4) -0.002(4) -0.022(5)
C22 0.006(5) 0.025(6) 0.023(5) 0.003(4) -0.004(4) 0.003(4)
C23 0.013(5) 0.025(6) 0.036(5) -0.009(4) -0.007(4) -0.004(4)
C24 0.008(5) 0.022(5) 0.025(5) -0.005(4) -0.012(4) 0.007(4)
C25 0.019(5) 0.027(6) 0.028(5) -0.010(4) -0.006(4) -0.007(5)
C26 0.028(6) 0.040(6) 0.019(5) -0.005(4) -0.008(4) -0.012(5)
C27 0.010(5) 0.012(5) 0.034(5) -0.002(4) -0.006(4) 0.007(4)
C28 0.012(5) 0.032(6) 0.030(5) -0.007(4) -0.008(4) -0.007(4)
C29 0.024(6) 0.016(5) 0.039(5) 0.003(4) -0.011(4) -0.004(4)
C30 0.036(6) 0.022(6) 0.040(6) 0.009(4) -0.010(5) -0.018(5)
C31 0.039(8) 0.076(10) 0.149(13) -0.066(9) -0.019(8) -0.027(7)
C32 0.055(8) 0.037(7) 0.040(6) -0.001(5) -0.023(5) -0.019(6)
C33 0.052(8) 0.031(7) 0.089(9) 0.010(6) -0.044(7) -0.025(6)
C34 0.085(12) 0.061(9) 0.115(11) 0.021(8) -0.029(9) -0.042(9)
C35 0.022(5) 0.035(6) 0.012(4) -0.012(4) -0.001(4) -0.013(5)
C36 0.034(7) 0.052(7) 0.033(6) -0.013(5) -0.001(5) -0.002(6)
C37 0.040(8) 0.170(16) 0.051(8) -0.040(9) 0.022(6) -0.040(9)
C38 0.026(6) 0.035(6) 0.034(5) -0.016(5) 0.000(5) 0.003(5)
C39 0.081(11) 0.061(9) 0.056(8) -0.009(6) -0.002(7) -0.006(8)
C40 0.019(8) 0.179(18) 0.093(11) -0.020(11) -0.010(7) 0.003(9)
C41 0.023(6) 0.023(6) 0.031(5) -0.013(4) 0.002(4) 0.001(5)
C42 0.028(6) 0.039(7) 0.035(5) -0.011(5) -0.006(4) -0.014(5)
C43 0.023(6) 0.023(6) 0.046(6) -0.015(4) -0.003(4) -0.013(5)
C44 0.066(10) 0.052(8) 0.048(7) -0.007(6) 0.006(6) -0.035(7)
C45 0.030(8) 0.106(12) 0.070(8) -0.029(8) 0.001(6) -0.033(8)
C46 0.037(8) 0.078(10) 0.049(7) -0.031(7) 0.008(6) -0.025(7)
C47 0.037(7) 0.047(7) 0.033(6) -0.016(5) -0.002(5) -0.012(6)
C48 0.039(8) 0.084(10) 0.053(7) -0.028(7) -0.003(6) -0.011(8)
C49 0.016(6) 0.041(7) 0.070(8) -0.022(6) 0.003(5) 0.004(5)
C50 0.032(7) 0.036(7) 0.061(7) -0.020(5) -0.023(5) -0.002(5)
C51 0.056(10) 0.151(16) 0.135(13) -0.092(12) 0.021(9) -0.063(11)
C52 0.038(9) 0.154(16) 0.105(12) -0.030(11) -0.037(8) -0.003(10)
C53 0.021(5) 0.029(6) 0.033(5) -0.017(5) -0.005(4) 0.010(5)
C54 0.013(5) 0.027(6) 0.032(5) -0.009(4) -0.002(4) -0.005(4)
C55 0.021(5) 0.030(6) 0.025(5) 0.002(4) -0.011(4) -0.005(5)
C56 0.021(6) 0.047(7) 0.036(6) -0.017(5) -0.001(4) -0.008(5)
C57 0.033(6) 0.028(6) 0.047(7) 0.003(5) -0.009(5) -0.005(5)
C58 0.029(6) 0.062(8) 0.024(5) -0.007(5) -0.005(5) -0.023(6)
C59 0.019(5) 0.029(6) 0.031(5) -0.007(5) -0.006(4) -0.004(5)
C60 0.021(6) 0.063(8) 0.028(5) -0.011(5) 0.000(4) -0.006(6)
C61 0.028(6) 0.030(7) 0.055(7) -0.010(5) -0.012(5) -0.001(5)
C62 0.033(6) 0.043(7) 0.036(6) -0.009(5) -0.014(5) 0.000(5)
C63 0.120(12) 0.216(18) 0.106(10) 0.011(10) -0.034(8) -0.074(12)
C64 0.072(8) 0.183(13) 0.075(7) -0.019(8) 0.016(6) -0.057(9)
C65 0.034(6) 0.033(6) 0.041(6) 0.000(5) 0.003(5) -0.009(5)
C66 0.040(7) 0.056(7) 0.031(6) -0.018(5) -0.008(5) -0.020(6)
C67 0.038(7) 0.078(9) 0.057(7) -0.028(7) 0.000(6) -0.020(7)
C68 0.053(9) 0.097(11) 0.042(7) -0.022(7) 0.013(6) -0.032(8)
C69 0.045(9) 0.138(14) 0.058(8) -0.049(9) 0.010(6) -0.031(9)
C70 0.052(9) 0.121(13) 0.081(9) -0.034(9) 0.007(7) -0.061(9)
C71 0.066(9) 0.081(10) 0.046(7) 0.003(6) 0.001(6) -0.054(8)
C72 0.069(10) 0.126(13) 0.069(9) -0.038(9) -0.001(8) -0.069(10)
C73 0.107(13) 0.085(11) 0.057(8) -0.018(7) -0.017(8) -0.054(10)
C74 0.066(9) 0.052(8) 0.038(6) -0.016(5) -0.003(6) -0.024(7)
C75 0.120(12) 0.216(18) 0.106(10) 0.011(10) -0.034(8) -0.074(12)
C76 0.072(8) 0.183(13) 0.075(7) -0.019(8) 0.016(6) -0.057(9)
C77 0.020(6) 0.044(7) 0.030(5) -0.008(5) -0.004(4) -0.005(5)
C78 0.026(6) 0.039(7) 0.056(7) -0.017(6) -0.011(5) 0.003(5)
C79 0.033(7) 0.058(8) 0.045(7) 0.000(6) -0.016(5) -0.004(6)
C80 0.053(9) 0.068(10) 0.060(8) -0.005(7) -0.017(7) 0.001(7)
C81 0.065(10) 0.137(16) 0.047(8) 0.003(10) -0.024(7) -0.009(11)
C82 0.051(9) 0.076(11) 0.078(10) 0.043(9) -0.012(7) 0.001(8)
C83 0.043(7) 0.053(8) 0.037(6) 0.011(6) -0.009(5) 0.003(6)
C84 0.070(10) 0.047(8) 0.071(9) 0.013(7) -0.010(7) -0.029(7)
C85 0.056(9) 0.047(9) 0.087(10) -0.020(7) -0.032(8) 0.004(7)
C86 0.042(7) 0.052(8) 0.049(7) -0.004(6) -0.001(6) -0.006(6)
C87 0.104(14) 0.162(18) 0.115(13) 0.079(13) -0.066(12) 0.003(13)
C88 0.110(16) 0.134(17) 0.140(16) 0.067(13) 0.018(12) -0.052(13)
N4 0.024(6) 0.096(9) 0.095(8) -0.051(7) 0.007(6) -0.022(6)
N6 0.047(5) 0.094(7) 0.080(5) -0.009(5) -0.003(4) -0.029(5)
N18 0.047(5) 0.094(7) 0.080(5) -0.009(5) -0.003(4) -0.029(5)
N20 0.081(9) 0.085(9) 0.078(8) 0.035(7) -0.017(7) -0.018(7)
O4 0.021(4) 0.027(4) 0.029(3) -0.006(3) -0.005(3) -0.003(3)
O6 0.016(4) 0.025(4) 0.032(3) -0.006(3) -0.012(3) -0.001(3)
O11 0.048(5) 0.018(4) 0.054(5) -0.003(3) -0.033(4) 0.005(4)
O13 0.048(5) 0.033(4) 0.056(4) -0.007(3) -0.024(4) -0.014(4)
O18 0.023(4) 0.032(4) 0.031(3) -0.009(3) 0.000(3) -0.004(3)
O20 0.010(4) 0.045(4) 0.038(4) -0.016(3) -0.009(3) 0.003(3)
O25 0.033(4) 0.026(4) 0.039(4) -0.007(3) -0.025(3) 0.003(3)
O27 0.049(5) 0.026(4) 0.040(4) -0.010(3) -0.024(4) -0.001(4)
O41 0.038(3) 0.019(3) 0.045(3) 0.004(2) -0.022(2) -0.003(2)
O42 0.041(4) 0.032(4) 0.032(3) -0.015(3) -0.001(3) -0.015(3)
O61 0.008(4) 0.053(5) 0.049(4) 0.013(3) -0.007(3) -0.010(3)
O62 0.038(3) 0.019(3) 0.045(3) 0.004(2) -0.022(2) -0.003(2)
O181 0.041(5) 0.056(5) 0.050(4) 0.020(4) -0.009(4) -0.006(4)
O182 0.045(5) 0.047(5) 0.043(4) -0.019(3) 0.027(4) -0.009(4)
O201 0.011(4) 0.061(5) 0.080(5) -0.005(4) -0.009(3) -0.011(4)
O202 0.030(4) 0.063(5) 0.031(4) -0.018(3) -0.007(3) 0.010(4)
S4 0.0288(15) 0.0350(16) 0.0298(13) -0.0065(11) -0.0042(11) -0.0118(13)
S6 0.0156(14) 0.0282(15) 0.0448(15) -0.0040(11) -0.0106(11) -0.0015(11)
S18 0.0360(17) 0.0444(18) 0.0358(15) -0.0027(13) -0.0021(13) -0.0079(14)
S20 0.0218(15) 0.0484(18) 0.0431(16) -0.0074(13) -0.0055(12) -0.0031(13)

loop_
_atom_type_symbol
_atom_type_description
_atom_type_scat_dispersion_real
_atom_type_scat_dispersion_imag
_atom_type_scat_source
C C 0.0033 0.0016 'International Tables Vol C Tables 4.2.6.8 and 6.1.1.4'
H H 0.0000 0.0000 'International Tables Vol C Tables 4.2.6.8 and 6.1.1.4'
N N 0.0061 0.0033 'International Tables Vol C Tables 4.2.6.8 and 6.1.1.4'
O O 0.0106 0.0060 'International Tables Vol C Tables 4.2.6.8 and 6.1.1.4'
S S 0.1246 0.1234 'International Tables Vol C Tables 4.2.6.8 and 6.1.1.4'
Cl Cl 0.1484 0.1585 'International Tables Vol C Tables 4.2.6.8 and 6.1.1.4'

loop_
_geom_angle_atom_site_label_1
_geom_angle_atom_site_label_2
_geom_angle_atom_site_label_3
_geom_angle
_geom_angle_site_symmetry_1
_geom_angle_site_symmetry_3
_geom_angle_publ_flag
C6 C1 C2 115.5(8) . . ?
C6 C1 C28 123.4(8) . . ?
C2 C1 C28 120.8(8) . . ?
C1 C2 C3 123.8(8) . . ?
C4 C3 C2 116.2(8) . . ?
C4 C3 C7 122.2(8) . . ?
C2 C3 C7 121.5(8) . . ?
C5 C4 C3 124.2(8) . . ?
C5 C4 O4 115.7(8) . . ?
C3 C4 O4 119.4(7) . . ?
C4 C5 C6 116.0(8) . . ?
C1 C6 O6 120.5(8) . . ?
C1 C6 C5 124.1(8) . . ?
O6 C6 C5 115.2(8) . . ?
C3 C7 C8 112.0(8) . . ?
C3 C7 C29 108.7(7) . . ?
C8 C7 C29 113.1(7) . . ?
C9 C8 C13 114.6(8) . . ?
C9 C8 C7 125.5(8) . . ?
C13 C8 C7 119.8(7) . . ?
C8 C9 C10 124.8(9) . . ?
C9 C10 C11 117.0(8) . . ?
C9 C10 C14 124.5(8) . . ?
C11 C10 C14 118.5(8) . . ?
O11 C11 C12 116.5(8) . . ?
O11 C11 C10 124.0(8) . . ?
C12 C11 C10 119.4(9) . . ?
C13 C12 C11 120.1(9) . . ?
C12 C13 C8 124.0(8) . . ?
C12 C13 O13 121.6(8) . . ?
C8 C13 O13 114.4(8) . . ?
C10 C14 C15 111.8(7) . . ?
C10 C14 C32 114.5(8) . . ?
C15 C14 C32 110.5(7) . . ?
C20 C15 C16 115.8(9) . . ?
C20 C15 C14 121.9(8) . . ?
C16 C15 C14 122.2(9) . . ?
C17 C16 C15 124.0(9) . . ?
C16 C17 C18 115.9(8) . . ?
C16 C17 C21 123.6(8) . . ?
C18 C17 C21 120.4(8) . . ?
C19 C18 C17 124.1(8) . . ?
C19 C18 O18 117.7(8) . . ?
C17 C18 O18 118.1(8) . . ?
C18 C19 C20 116.3(9) . . ?
C15 C20 C19 123.8(9) . . ?
C15 C20 O20 120.5(8) . . ?
C19 C20 O20 115.7(8) . . ?
C17 C21 C22 113.9(7) . . ?
C17 C21 C35 109.0(7) . . ?
C22 C21 C35 113.3(8) . . ?
C23 C22 C27 118.7(8) . . ?
C23 C22 C21 124.1(8) . . ?
C27 C22 C21 117.3(7) . . ?
C22 C23 C24 122.1(8) . . ?
C25 C24 C23 117.7(8) . . ?
C25 C24 C28 120.6(7) . . ?
C23 C24 C28 121.8(8) . . ?
C24 C25 O25 125.8(8) . . ?
C24 C25 C26 122.4(8) . . ?
O25 C25 C26 111.8(7) . . ?
C27 C26 C25 118.4(8) . . ?
O27 C27 C26 121.5(8) . . ?
O27 C27 C22 117.8(7) . . ?
C26 C27 C22 120.7(8) . . ?
C1 C28 C38 111.3(7) . . ?
C1 C28 C24 111.2(7) . . ?
C38 C28 C24 115.2(7) . . ?
C30 C29 C7 113.7(7) . . ?
C31 C30 C29 110.7(8) . . ?
C33 C32 C14 113.6(8) . . ?
C32 C33 C34 114.6(9) . . ?
C36 C35 C21 114.0(7) . . ?
C37 C36 C35 113.9(9) . . ?
C39 C38 C28 116.2(9) . . ?
C38 C39 C40 113.2(10) . . ?
C50 C41 C42 123.3(9) . . ?
C50 C41 S4 116.2(7) . . ?
C42 C41 S4 120.3(7) . . ?
C43 C42 C41 123.7(9) . . ?
C43 C42 C47 121.4(9) . . ?
C41 C42 C47 114.8(9) . . ?
C42 C43 C44 117.3(9) . . ?
C45 C44 C43 121.4(12) . . ?
C46 C45 C44 121.9(12) . . ?
C45 C46 C47 121.3(11) . . ?
C45 C46 N4 120.5(11) . . ?
C47 C46 N4 118.3(11) . . ?
C48 C47 C46 123.8(11) . . ?
C48 C47 C42 119.6(10) . . ?
C46 C47 C42 116.5(10) . . ?
C47 C48 C49 123.8(11) . . ?
C50 C49 C48 118.2(10) . . ?
C49 C50 C41 120.0(10) . . ?
C62 C53 C54 123.1(9) . . ?
C62 C53 S6 115.4(8) . . ?
C54 C53 S6 121.4(7) . . ?
C59 C54 C53 117.6(8) . . ?
C59 C54 C55 118.8(8) . . ?
C53 C54 C55 123.6(8) . . ?
C56 C55 C54 119.2(8) . . ?
C55 C56 C57 121.3(9) . . ?
C58 C57 C56 120.8(9) . . ?
C57 C58 C59 119.2(8) . . ?
C57 C58 N6 123.4(10) . . ?
C59 C58 N6 117.3(9) . . ?
C60 C59 C54 119.9(9) . . ?
C60 C59 C58 119.5(8) . . ?
C54 C59 C58 120.6(8) . . ?
C59 C60 C61 120.4(9) . . ?
C60 C61 C62 120.5(9) . . ?
C53 C62 C61 118.3(9) . . ?
C74 C65 C66 122.2(10) . . ?
C74 C65 S18 118.4(8) . . ?
C66 C65 S18 119.2(8) . . ?
C67 C66 C71 119.5(10) . . ?
C67 C66 C65 126.4(10) . . ?
C71 C66 C65 114.0(9) . . ?
C66 C67 C68 122.1(11) . . ?
C67 C68 C69 120.2(12) . . ?
C70 C69 C68 121.6(11) . . ?
C69 C70 N18 123.0(12) . . ?
C69 C70 C71 119.6(11) . . ?
N18 C70 C71 117.4(11) . . ?
C72 C71 C66 121.2(11) . . ?
C72 C71 C70 121.2(12) . . ?
C66 C71 C70 116.7(10) . . ?
C73 C72 C71 120.7(12) . . ?
C74 C73 C72 119.4(12) . . ?
C73 C74 C65 121.7(11) . . ?
C86 C77 C78 121.6(10) . . ?
C86 C77 S20 117.0(8) . . ?
C78 C77 S20 121.4(8) . . ?
C79 C78 C83 121.5(10) . . ?
C79 C78 C77 121.3(10) . . ?
C83 C78 C77 117.2(10) . . ?
C78 C79 C80 117.2(11) . . ?
C81 C80 C79 122.2(13) . . ?
C80 C81 C82 119.7(12) . . ?
C83 C82 N20 119.7(16) . . ?
C83 C82 C81 119.1(12) . . ?
N20 C82 C81 121.0(14) . . ?
C82 C83 C78 120.2(13) . . ?
C82 C83 C84 122.1(12) . . ?
C78 C83 C84 117.7(9) . . ?
C85 C84 C83 121.9(11) . . ?
C84 C85 C86 119.9(12) . . ?
C77 C86 C85 121.7(11) . . ?
C51 N4 C46 113.0(12) . . ?
C51 N4 C52 117.5(12) . . ?
C46 N4 C52 111.8(10) . . ?
C58 N6 C64 110.1(10) . . ?
C58 N6 C63 114.6(11) . . ?
C64 N6 C63 111.2(13) . . ?
C70 N18 C76 117.0(11) . . ?
C70 N18 C75 102.3(12) . . ?
C76 N18 C75 98.3(9) . . ?
C82 N20 C88 112.3(12) . . ?
C82 N20 C87 117.5(14) . . ?
C88 N20 C87 110.3(12) . . ?
C4 O4 S4 120.2(5) . . ?
C6 O6 S6 119.4(5) . . ?
C18 O18 S18 119.3(5) . . ?
C20 O20 S20 118.6(6) . . ?
O41 S4 O42 120.1(4) . . ?
O41 S4 O4 104.8(4) . . ?
O42 S4 O4 108.6(3) . . ?
O41 S4 C41 109.0(4) . . ?
O42 S4 C41 110.8(4) . . ?
O4 S4 C41 101.8(4) . . ?
O61 S6 O62 117.6(4) . . ?
O61 S6 O6 103.5(4) . . ?
O62 S6 O6 108.7(4) . . ?
O61 S6 C53 112.3(4) . . ?
O62 S6 C53 108.9(4) . . ?
O6 S6 C53 104.9(4) . . ?
O181 S18 O182 118.0(5) . . ?
O181 S18 O18 105.9(4) . . ?
O182 S18 O18 109.5(4) . . ?
O181 S18 C65 110.2(5) . . ?
O182 S18 C65 110.5(5) . . ?
O18 S18 C65 101.2(4) . . ?
O202 S20 O201 120.5(4) . . ?
O202 S20 O20 109.3(4) . . ?
O201 S20 O20 103.5(4) . . ?
O202 S20 C77 108.0(5) . . ?
O201 S20 C77 110.6(5) . . ?
O20 S20 C77 103.7(4) . . ?
Cl3 C96 Cl1 120.2(14) . . ?
Cl3 C96 Cl2 100.5(12) . . ?
Cl1 C96 Cl2 98.2(12) . . ?
Cl3B C96B Cl1B 105.1(16) . . ?
N90 C91 C92 177(3) . . ?

loop_
_geom_bond_atom_site_label_1
_geom_bond_atom_site_label_2
_geom_bond_distance
_geom_bond_site_symmetry_2
_geom_bond_publ_flag
C1 C6 1.377(12) . ?
C1 C2 1.409(12) . ?
C1 C28 1.490(12) . ?
C2 C3 1.411(12) . ?
C3 C4 1.395(12) . ?
C3 C7 1.495(13) . ?
C4 C5 1.369(12) . ?
C4 O4 1.428(10) . ?
C5 C6 1.435(12) . ?
C6 O6 1.430(10) . ?
C7 C8 1.523(12) . ?
C7 C29 1.552(12) . ?
C8 C9 1.378(12) . ?
C8 C13 1.402(12) . ?
C9 C10 1.389(12) . ?
C10 C11 1.420(12) . ?
C10 C14 1.517(12) . ?
C11 O11 1.356(11) . ?
C11 C12 1.383(12) . ?
C12 C13 1.346(12) . ?
C13 O13 1.421(10) . ?
C14 C15 1.545(12) . ?
C14 C32 1.574(12) . ?
C15 C20 1.376(13) . ?
C15 C16 1.419(13) . ?
C16 C17 1.350(12) . ?
C17 C18 1.409(12) . ?
C17 C21 1.527(12) . ?
C18 C19 1.369(13) . ?
C18 O18 1.440(10) . ?
C19 C20 1.389(12) . ?
C20 O20 1.435(11) . ?
C21 C22 1.541(11) . ?
C21 C35 1.563(12) . ?
C22 C23 1.384(12) . ?
C22 C27 1.401(12) . ?
C23 C24 1.405(11) . ?
C24 C25 1.356(11) . ?
C24 C28 1.545(12) . ?
C25 O25 1.369(10) . ?
C25 C26 1.420(13) . ?
C26 C27 1.380(11) . ?
C27 O27 1.379(10) . ?
C28 C38 1.522(12) . ?
C29 C30 1.550(12) . ?
C30 C31 1.516(13) . ?
C32 C33 1.480(14) . ?
C33 C34 1.502(17) . ?
C35 C36 1.500(13) . ?
C36 C37 1.479(14) . ?
C38 C39 1.469(15) . ?
C39 C40 1.547(18) . ?
C41 C50 1.395(13) . ?
C41 C42 1.429(13) . ?
C41 S4 1.760(10) . ?
C42 C43 1.405(13) . ?
C42 C47 1.471(14) . ?
C43 C44 1.414(14) . ?
C44 C45 1.376(16) . ?
C45 C46 1.363(17) . ?
C46 C47 1.410(15) . ?
C46 N4 1.456(15) . ?
C47 C48 1.354(15) . ?
C48 C49 1.413(16) . ?
C49 C50 1.376(14) . ?
C51 N4 1.419(16) . ?
C52 N4 1.530(18) . ?
C53 C62 1.360(13) . ?
C53 C54 1.426(13) . ?
C53 S6 1.752(9) . ?
C54 C59 1.421(12) . ?
C54 C55 1.435(12) . ?
C55 C56 1.381(13) . ?
C56 C57 1.426(13) . ?
C57 C58 1.364(13) . ?
C58 C59 1.431(13) . ?
C58 N6 1.443(13) . ?
C59 C60 1.397(13) . ?
C60 C61 1.401(14) . ?
C61 C62 1.419(13) . ?
C63 N6 1.52(2) . ?
C64 N6 1.477(17) . ?
C65 C74 1.359(14) . ?
C65 C66 1.445(13) . ?
C65 S18 1.756(11) . ?
C66 C67 1.371(14) . ?
C66 C71 1.432(15) . ?
C67 C68 1.376(14) . ?
C68 C69 1.378(17) . ?
C69 C70 1.351(16) . ?
C70 N18 1.447(15) . ?
C70 C71 1.482(17) . ?
C71 C72 1.399(16) . ?
C72 C73 1.373(18) . ?
C73 C74 1.357(17) . ?
C75 N18 1.600(19) . ?
C76 N18 1.459(16) . ?
C77 C86 1.313(14) . ?
C77 C78 1.439(13) . ?
C77 S20 1.757(10) . ?
C78 C79 1.410(15) . ?
C78 C83 1.431(15) . ?
C79 C80 1.435(15) . ?
C80 C81 1.352(19) . ?
C81 C82 1.48(2) . ?
C82 C83 1.360(17) . ?
C82 N20 1.427(16) . ?
C83 C84 1.451(16) . ?
C84 C85 1.310(16) . ?
C85 C86 1.419(16) . ?
C87 N20 1.476(17) . ?
C88 N20 1.469(19) . ?
O4 S4 1.593(6) . ?
O6 S6 1.596(6) . ?
O18 S18 1.599(7) . ?
O20 S20 1.580(6) . ?
O41 S4 1.389(6) . ?
O42 S4 1.440(6) . ?
O61 S6 1.410(6) . ?
O62 S6 1.419(6) . ?
O181 S18 1.409(7) . ?
O182 S18 1.425(6) . ?
O201 S20 1.425(7) . ?
O202 S20 1.404(7) . ?
C96 Cl3 1.68(2) . ?
C96 Cl1 1.73(2) . ?
C96 Cl2 1.77(2) . ?
C96B Cl3B 1.78(3) . ?
C96B Cl1B 1.79(3) . ?
N90 C91 1.21(3) . ?
C91 C92 1.23(3) . ?

loop_
_geom_hbond_atom_site_label_D
_geom_hbond_atom_site_label_H
_geom_hbond_atom_site_label_A
_geom_hbond_distance_DH
_geom_hbond_distance_HA
_geom_hbond_distance_DA
_geom_hbond_angle_DHA
_geom_hbond_site_symmetry_A
O11 H11 O202 0.84 2.03 2.781(9) 148.1 .
O13 H13 O25 0.84 1.97 2.802(9) 170.9 2_566
O25 H25 O62 0.84 2.05 2.798(8) 147.1 .
O27 H27 O42 0.84 2.09 2.874(8) 156.0 2_566

loop_
_geom_torsion_atom_site_label_1
_geom_torsion_atom_site_label_2
_geom_torsion_atom_site_label_3
_geom_torsion_atom_site_label_4
_geom_torsion
_geom_torsion_site_symmetry_1
_geom_torsion_site_symmetry_2
_geom_torsion_site_symmetry_3
_geom_torsion_site_symmetry_4
_geom_torsion_publ_flag
C6 C1 C2 C3 -1.5(13) . . . . ?
C28 C1 C2 C3 -175.3(8) . . . . ?
C1 C2 C3 C4 -2.2(13) . . . . ?
C1 C2 C3 C7 174.3(8) . . . . ?
C2 C3 C4 C5 4.5(13) . . . . ?
C7 C3 C4 C5 -172.1(9) . . . . ?
C2 C3 C4 O4 174.4(7) . . . . ?
C7 C3 C4 O4 -2.2(12) . . . . ?
C3 C4 C5 C6 -2.7(13) . . . . ?
O4 C4 C5 C6 -173.0(7) . . . . ?
C2 C1 C6 O6 -172.1(8) . . . . ?
C28 C1 C6 O6 1.6(13) . . . . ?
C2 C1 C6 C5 3.4(13) . . . . ?
C28 C1 C6 C5 177.1(8) . . . . ?
C4 C5 C6 C1 -1.5(13) . . . . ?
C4 C5 C6 O6 174.2(7) . . . . ?
C4 C3 C7 C8 -150.2(8) . . . . ?
C2 C3 C7 C8 33.5(11) . . . . ?
C4 C3 C7 C29 84.1(10) . . . . ?
C2 C3 C7 C29 -92.3(10) . . . . ?
C3 C7 C8 C9 -111.3(10) . . . . ?
C29 C7 C8 C9 12.0(12) . . . . ?
C3 C7 C8 C13 72.0(10) . . . . ?
C29 C7 C8 C13 -164.7(8) . . . . ?
C13 C8 C9 C10 2.0(13) . . . . ?
C7 C8 C9 C10 -174.8(8) . . . . ?
C8 C9 C10 C11 0.6(13) . . . . ?
C8 C9 C10 C14 -178.6(8) . . . . ?
C9 C10 C11 O11 -179.7(8) . . . . ?
C14 C10 C11 O11 -0.5(13) . . . . ?
C9 C10 C11 C12 -3.5(13) . . . . ?
C14 C10 C11 C12 175.8(8) . . . . ?
O11 C11 C12 C13 -179.9(8) . . . . ?
C10 C11 C12 C13 3.6(14) . . . . ?
C11 C12 C13 C8 -0.8(14) . . . . ?
C11 C12 C13 O13 176.8(8) . . . . ?
C9 C8 C13 C12 -2.0(13) . . . . ?
C7 C8 C13 C12 175.0(8) . . . . ?
C9 C8 C13 O13 -179.7(7) . . . . ?
C7 C8 C13 O13 -2.7(12) . . . . ?
C9 C10 C14 C15 110.9(10) . . . . ?
C11 C10 C14 C15 -68.3(10) . . . . ?
C9 C10 C14 C32 -15.7(12) . . . . ?
C11 C10 C14 C32 165.1(8) . . . . ?
C10 C14 C15 C20 149.4(9) . . . . ?
C32 C14 C15 C20 -81.8(11) . . . . ?
C10 C14 C15 C16 -35.3(12) . . . . ?
C32 C14 C15 C16 93.4(10) . . . . ?
C20 C15 C16 C17 -1.3(14) . . . . ?
C14 C15 C16 C17 -176.8(8) . . . . ?
C15 C16 C17 C18 -0.1(14) . . . . ?
C15 C16 C17 C21 178.8(9) . . . . ?
C16 C17 C18 C19 0.7(14) . . . . ?
C21 C17 C18 C19 -178.3(9) . . . . ?
C16 C17 C18 O18 177.5(8) . . . . ?
C21 C17 C18 O18 -1.5(12) . . . . ?
C17 C18 C19 C20 0.2(14) . . . . ?
O18 C18 C19 C20 -176.6(7) . . . . ?
C16 C15 C20 C19 2.4(13) . . . . ?
C14 C15 C20 C19 177.9(8) . . . . ?
C16 C15 C20 O20 -175.5(8) . . . . ?
C14 C15 C20 O20 0.1(13) . . . . ?
C18 C19 C20 C15 -1.8(14) . . . . ?
C18 C19 C20 O20 176.1(8) . . . . ?
C16 C17 C21 C22 27.2(13) . . . . ?
C18 C17 C21 C22 -153.9(8) . . . . ?
C16 C17 C21 C35 -100.4(10) . . . . ?
C18 C17 C21 C35 78.5(11) . . . . ?
C17 C21 C22 C23 -101.2(10) . . . . ?
C35 C21 C22 C23 24.2(11) . . . . ?
C17 C21 C22 C27 80.0(10) . . . . ?
C35 C21 C22 C27 -154.7(7) . . . . ?
C27 C22 C23 C24 1.6(13) . . . . ?
C21 C22 C23 C24 -177.2(8) . . . . ?
C22 C23 C24 C25 -0.6(13) . . . . ?
C22 C23 C24 C28 179.0(8) . . . . ?
C23 C24 C25 O25 179.4(8) . . . . ?
C28 C24 C25 O25 -0.1(13) . . . . ?
C23 C24 C25 C26 -1.5(13) . . . . ?
C28 C24 C25 C26 179.0(8) . . . . ?
C24 C25 C26 C27 2.4(13) . . . . ?
O25 C25 C26 C27 -178.3(8) . . . . ?
C25 C26 C27 O27 178.7(8) . . . . ?
C25 C26 C27 C22 -1.3(13) . . . . ?
C23 C22 C27 O27 179.4(8) . . . . ?
C21 C22 C27 O27 -1.7(11) . . . . ?
C23 C22 C27 C26 -0.6(13) . . . . ?
C21 C22 C27 C26 178.3(8) . . . . ?
C6 C1 C28 C38 -84.5(10) . . . . ?
C2 C1 C28 C38 88.8(10) . . . . ?
C6 C1 C28 C24 145.6(8) . . . . ?
C2 C1 C28 C24 -41.1(11) . . . . ?
C25 C24 C28 C1 -65.9(10) . . . . ?
C23 C24 C28 C1 114.5(9) . . . . ?
C25 C24 C28 C38 166.3(8) . . . . ?
C23 C24 C28 C38 -13.2(12) . . . . ?
C3 C7 C29 C30 -167.0(7) . . . . ?
C8 C7 C29 C30 67.9(10) . . . . ?
C7 C29 C30 C31 -171.9(9) . . . . ?
C10 C14 C32 C33 -69.7(11) . . . . ?
C15 C14 C32 C33 163.1(8) . . . . ?
C14 C32 C33 C34 -78.7(12) . . . . ?
C17 C21 C35 C36 -166.4(8) . . . . ?
C22 C21 C35 C36 65.6(10) . . . . ?
C21 C35 C36 C37 170.7(10) . . . . ?
C1 C28 C38 C39 158.2(9) . . . . ?
C24 C28 C38 C39 -74.1(11) . . . . ?
C28 C38 C39 C40 -76.1(14) . . . . ?
C50 C41 C42 C43 176.9(9) . . . . ?
S4 C41 C42 C43 -7.4(12) . . . . ?
C50 C41 C42 C47 -2.0(13) . . . . ?
S4 C41 C42 C47 173.7(7) . . . . ?
C41 C42 C43 C44 -179.6(9) . . . . ?
C47 C42 C43 C44 -0.8(13) . . . . ?
C42 C43 C44 C45 -2.9(15) . . . . ?
C43 C44 C45 C46 3.7(18) . . . . ?
C44 C45 C46 C47 -0.6(18) . . . . ?
C44 C45 C46 N4 178.4(11) . . . . ?
C45 C46 C47 C48 174.4(11) . . . . ?
N4 C46 C47 C48 -4.7(16) . . . . ?
C45 C46 C47 C42 -2.9(15) . . . . ?
N4 C46 C47 C42 178.0(9) . . . . ?
C43 C42 C47 C48 -173.8(9) . . . . ?
C41 C42 C47 C48 5.1(13) . . . . ?
C43 C42 C47 C46 3.7(14) . . . . ?
C41 C42 C47 C46 -177.4(8) . . . . ?
C46 C47 C48 C49 178.7(10) . . . . ?
C42 C47 C48 C49 -4.1(16) . . . . ?
C47 C48 C49 C50 -0.5(17) . . . . ?
C48 C49 C50 C41 3.8(16) . . . . ?
C42 C41 C50 C49 -2.5(15) . . . . ?
S4 C41 C50 C49 -178.4(8) . . . . ?
C62 C53 C54 C59 -0.6(14) . . . . ?
S6 C53 C54 C59 -178.0(7) . . . . ?
C62 C53 C54 C55 177.8(9) . . . . ?
S6 C53 C54 C55 0.4(13) . . . . ?
C59 C54 C55 C56 1.3(13) . . . . ?
C53 C54 C55 C56 -177.0(9) . . . . ?
C54 C55 C56 C57 -1.4(14) . . . . ?
C55 C56 C57 C58 -1.8(14) . . . . ?
C56 C57 C58 C59 4.8(14) . . . . ?
C56 C57 C58 N6 -178.2(9) . . . . ?
C53 C54 C59 C60 2.6(13) . . . . ?
C55 C54 C59 C60 -175.9(8) . . . . ?
C53 C54 C59 C58 -179.8(9) . . . . ?
C55 C54 C59 C58 1.8(13) . . . . ?
C57 C58 C59 C60 172.8(9) . . . . ?
N6 C58 C59 C60 -4.3(13) . . . . ?
C57 C58 C59 C54 -4.9(14) . . . . ?
N6 C58 C59 C54 178.0(8) . . . . ?
C54 C59 C60 C61 -1.0(14) . . . . ?
C58 C59 C60 C61 -178.7(9) . . . . ?
C59 C60 C61 C62 -2.7(15) . . . . ?
C54 C53 C62 C61 -3.0(15) . . . . ?
S6 C53 C62 C61 174.6(7) . . . . ?
C60 C61 C62 C53 4.6(15) . . . . ?
C74 C65 C66 C67 -172.1(11) . . . . ?
S18 C65 C66 C67 2.1(16) . . . . ?
C74 C65 C66 C71 6.7(15) . . . . ?
S18 C65 C66 C71 -179.0(8) . . . . ?
C71 C66 C67 C68 1.0(19) . . . . ?
C65 C66 C67 C68 179.8(11) . . . . ?
C66 C67 C68 C69 -3(2) . . . . ?
C67 C68 C69 C70 0(2) . . . . ?
C68 C69 C70 N18 -177.6(14) . . . . ?
C68 C69 C70 C71 4(2) . . . . ?
C67 C66 C71 C72 172.8(13) . . . . ?
C65 C66 C71 C72 -6.2(17) . . . . ?
C67 C66 C71 C70 3.4(18) . . . . ?
C65 C66 C71 C70 -175.6(11) . . . . ?
C69 C70 C71 C72 -175.3(14) . . . . ?
N18 C70 C71 C72 6(2) . . . . ?
C69 C70 C71 C66 -6(2) . . . . ?
N18 C70 C71 C66 175.7(11) . . . . ?
C66 C71 C72 C73 7(2) . . . . ?
C70 C71 C72 C73 176.0(14) . . . . ?
C71 C72 C73 C74 -8(2) . . . . ?
C72 C73 C74 C65 9(2) . . . . ?
C66 C65 C74 C73 -8.2(18) . . . . ?
S18 C65 C74 C73 177.5(10) . . . . ?
C86 C77 C78 C79 179.5(10) . . . . ?
S20 C77 C78 C79 -3.3(13) . . . . ?
C86 C77 C78 C83 0.8(15) . . . . ?
S20 C77 C78 C83 178.0(8) . . . . ?
C83 C78 C79 C80 -1.4(15) . . . . ?
C77 C78 C79 C80 179.9(9) . . . . ?
C78 C79 C80 C81 2.4(17) . . . . ?
C79 C80 C81 C82 -4(2) . . . . ?
C80 C81 C82 C83 4(2) . . . . ?
C80 C81 C82 N20 178.3(12) . . . . ?
N20 C82 C83 C78 -177.3(11) . . . . ?
C81 C82 C83 C78 -2.9(18) . . . . ?
N20 C82 C83 C84 2.5(18) . . . . ?
C81 C82 C83 C84 176.9(12) . . . . ?
C79 C78 C83 C82 1.8(16) . . . . ?
C77 C78 C83 C82 -179.5(10) . . . . ?
C79 C78 C83 C84 -178.1(10) . . . . ?
C77 C78 C83 C84 0.6(15) . . . . ?
C82 C83 C84 C85 178.3(12) . . . . ?
C78 C83 C84 C85 -1.8(18) . . . . ?
C83 C84 C85 C86 1.6(19) . . . . ?
C78 C77 C86 C85 -1.1(17) . . . . ?
S20 C77 C86 C85 -178.5(9) . . . . ?
C84 C85 C86 C77 -0.1(18) . . . . ?
C45 C46 N4 C51 -23.5(16) . . . . ?
C47 C46 N4 C51 155.5(11) . . . . ?
C45 C46 N4 C52 111.7(13) . . . . ?
C47 C46 N4 C52 -69.3(13) . . . . ?
C57 C58 N6 C64 106.3(14) . . . . ?
C59 C58 N6 C64 -76.7(13) . . . . ?
C57 C58 N6 C63 -19.9(16) . . . . ?
C59 C58 N6 C63 157.1(12) . . . . ?
C69 C70 N18 C76 7(2) . . . . ?
C71 C70 N18 C76 -175.2(12) . . . . ?
C69 C70 N18 C75 -99.6(17) . . . . ?
C71 C70 N18 C75 78.7(15) . . . . ?
C83 C82 N20 C88 -78.5(17) . . . . ?
C81 C82 N20 C88 107.2(17) . . . . ?
C83 C82 N20 C87 152.0(13) . . . . ?
C81 C82 N20 C87 -22.3(19) . . . . ?
C5 C4 O4 S4 -85.6(8) . . . . ?
C3 C4 O4 S4 103.6(8) . . . . ?
C1 C6 O6 S6 -96.6(8) . . . . ?
C5 C6 O6 S6 87.5(8) . . . . ?
C19 C18 O18 S18 -73.6(9) . . . . ?
C17 C18 O18 S18 109.4(8) . . . . ?
C15 C20 O20 S20 -96.4(9) . . . . ?
C19 C20 O20 S20 85.6(8) . . . . ?
C4 O4 S4 O41 134.5(6) . . . . ?
C4 O4 S4 O42 5.0(7) . . . . ?
C4 O4 S4 C41 -112.0(6) . . . . ?
C50 C41 S4 O41 -127.7(7) . . . . ?
C42 C41 S4 O41 56.3(8) . . . . ?
C50 C41 S4 O42 6.6(8) . . . . ?
C42 C41 S4 O42 -169.4(7) . . . . ?
C50 C41 S4 O4 121.9(7) . . . . ?
C42 C41 S4 O4 -54.1(8) . . . . ?
C6 O6 S6 O61 171.7(6) . . . . ?
C6 O6 S6 O62 45.9(7) . . . . ?
C6 O6 S6 C53 -70.4(7) . . . . ?
C62 C53 S6 O61 -126.2(8) . . . . ?
C54 C53 S6 O61 51.5(9) . . . . ?
C62 C53 S6 O62 5.9(9) . . . . ?
C54 C53 S6 O62 -176.5(7) . . . . ?
C62 C53 S6 O6 122.1(8) . . . . ?
C54 C53 S6 O6 -60.3(8) . . . . ?
C18 O18 S18 O181 121.6(7) . . . . ?
C18 O18 S18 O182 -6.6(8) . . . . ?
C18 O18 S18 C65 -123.3(7) . . . . ?
C74 C65 S18 O181 -133.3(9) . . . . ?
C66 C65 S18 O181 52.3(9) . . . . ?
C74 C65 S18 O182 -1.0(10) . . . . ?
C66 C65 S18 O182 -175.4(8) . . . . ?
C74 C65 S18 O18 114.9(9) . . . . ?
C66 C65 S18 O18 -59.5(9) . . . . ?
C20 O20 S20 O202 45.3(7) . . . . ?
C20 O20 S20 O201 174.8(6) . . . . ?
C20 O20 S20 C77 -69.7(7) . . . . ?
C86 C77 S20 O202 2.4(10) . . . . ?
C78 C77 S20 O202 -175.0(7) . . . . ?
C86 C77 S20 O201 -131.4(8) . . . . ?
C78 C77 S20 O201 51.2(9) . . . . ?
C86 C77 S20 O20 118.3(8) . . . . ?
C78 C77 S20 O20 -59.1(8) . . . . ?
